data_7118857
loop_
_publ_author_name
'Chen, Wanmin'
'Tang, Xiaoliang'
'Dou, Wei'
'Ju, Zhenghua'
'Xu, Benhua'
'Xu, Wenxuan'
'Liu, Weisheng'

_publ_section_title
;
 K(+)-Induced in situ self-assembly of near-infrared luminescent membrane
 material armored with bigger Yb(iii) complex crystallites.
;
_journal_issue 29
_journal_name_full 'Chemical communications (Cambridge, England)'
_journal_page_first 5124
_journal_page_last 5127
_journal_paper_doi 10.1039/c6cc01938b
_journal_volume 52
_journal_year 2016
_chemical_formula_sum 'C25 H29 N5 Na O12 Yb'
_chemical_formula_weight 787.56
_chemical_name_systematic
; 
 ? 
;
_space_group_IT_number 14
_symmetry_cell_setting monoclinic
_symmetry_space_group_name_Hall '-P 2ybc'
_symmetry_space_group_name_H-M 'P 1 21/c 1'
_atom_sites_solution_hydrogens geom
_atom_sites_solution_primary direct
_atom_sites_solution_secondary difmap
_audit_creation_method SHELXL-97
_audit_update_record
;
2015-08-19 deposited with the CCDC.
2016-03-09 downloaded from the CCDC.
;
_cell_angle_alpha 90.00
_cell_angle_beta 104.996(3)
_cell_angle_gamma 90.00
_cell_formula_units_Z 4
_cell_length_a 10.5784(6)
_cell_length_b 17.3413(10)
_cell_length_c 16.6413(9)
_cell_measurement_reflns_used 4289
_cell_measurement_temperature 296(2)
_cell_measurement_theta_max 23.85
_cell_measurement_theta_min 2.31
_cell_volume 2948.8(3)
_computing_cell_refinement 'Bruker SAINT'
_computing_data_collection 'Bruker APEX2'
_computing_data_reduction 'Bruker SAINT'
_computing_molecular_graphics 'Bruker SHELXTL'
_computing_publication_material 'Bruker SHELXTL'
_computing_structure_refinement 'SHELXL-97 (Sheldrick, 2008)'
_computing_structure_solution 'SHELXS-97 (Sheldrick, 2008)'
_diffrn_ambient_temperature 296(2)
_diffrn_measured_fraction_theta_full 0.998
_diffrn_measured_fraction_theta_max 0.998
_diffrn_measurement_device_type 'Bruker APEX-II CCD'
_diffrn_measurement_method '\f and \w scans'
_diffrn_radiation_monochromator graphite
_diffrn_radiation_source 'fine-focus sealed tube'
_diffrn_radiation_type MoK\a
_diffrn_radiation_wavelength 0.71073
_diffrn_reflns_av_R_equivalents 0.0349
_diffrn_reflns_av_sigmaI/netI 0.0414
_diffrn_reflns_limit_h_max 12
_diffrn_reflns_limit_h_min -11
_diffrn_reflns_limit_k_max 21
_diffrn_reflns_limit_k_min -19
_diffrn_reflns_limit_l_max 20
_diffrn_reflns_limit_l_min -20
_diffrn_reflns_number 15434
_diffrn_reflns_theta_full 25.49
_diffrn_reflns_theta_max 25.49
_diffrn_reflns_theta_min 1.73
_exptl_absorpt_coefficient_mu 3.257
_exptl_absorpt_correction_type none
_exptl_crystal_colour 'light yellow'
_exptl_crystal_density_diffrn 1.774
_exptl_crystal_density_method 'not measured'
_exptl_crystal_description block
_exptl_crystal_F_000 1564
_exptl_crystal_size_max 0.23
_exptl_crystal_size_mid 0.20
_exptl_crystal_size_min 0.19
_refine_diff_density_max 0.506
_refine_diff_density_min -0.403
_refine_diff_density_rms 0.086
_refine_ls_extinction_method none
_refine_ls_goodness_of_fit_ref 1.015
_refine_ls_hydrogen_treatment mixed
_refine_ls_matrix_type full
_refine_ls_number_parameters 406
_refine_ls_number_reflns 5478
_refine_ls_number_restraints 97
_refine_ls_restrained_S_all 1.040
_refine_ls_R_factor_all 0.0434
_refine_ls_R_factor_gt 0.0292
_refine_ls_shift/su_max 0.001
_refine_ls_shift/su_mean 0.000
_refine_ls_structure_factor_coef Fsqd
_refine_ls_weighting_details 'calc w=1/[\s^2^(Fo^2^)+(0.0280P)^2^+0.8406P] where P=(Fo^2^+2Fc^2^)/3'
_refine_ls_weighting_scheme calc
_refine_ls_wR_factor_gt 0.0599
_refine_ls_wR_factor_ref 0.0649
_reflns_number_gt 4306
_reflns_number_total 5478
_reflns_threshold_expression >2sigma(I)
_cod_data_source_file c6cc01938b2.cif
_cod_data_source_block p21c
_cod_depositor_comments
;
The following automatic conversions were performed:

'_symmetry_cell_setting' value 'Monoclinic' changed to 'monoclinic'
according to
/usr/data/users/saulius/crontab/automatic-downloads/rss-feeds/RSC/lib/dictionaries/cif_core.dic
dictionary named 'cif_core.dic' version 2.4.2 from 2011-04-26.

Automatic conversion script
Id: cif_fix_values 4268 2015-11-12 08:31:59Z antanas 

 Adding full bibliography for 7118855--7118859.cif.
;
_cod_original_sg_symbol_H-M P2(1)/c
_cod_database_code 7118857

loop_
_symmetry_equiv_pos_as_xyz
'x, y, z'
'-x, y+1/2, -z+1/2'
'-x, -y, -z'
'x, -y-1/2, z-1/2'

loop_
_atom_site_label
_atom_site_type_symbol
_atom_site_fract_x
_atom_site_fract_y
_atom_site_fract_z
_atom_site_U_iso_or_equiv
_atom_site_adp_type
_atom_site_occupancy
_atom_site_symmetry_multiplicity
_atom_site_calc_flag
_atom_site_refinement_flags
Yb1 Yb 0.440585(17) 0.284985(10) 0.905134(11) 0.03454(7) Uani 1 1 d .
Na1 Na 0.21088(17) 0.13066(9) 0.88304(12) 0.0517(5) Uani 1 1 d .
C1 C 0.0219(6) 0.1035(3) 1.0127(4) 0.0736(17) Uani 1 1 d .
H1A H 0.0356 0.1069 1.0719 0.110 Uiso 1 1 calc R
H1B H 0.0425 0.0523 0.9981 0.110 Uiso 1 1 calc R
H1C H -0.0679 0.1148 0.9859 0.110 Uiso 1 1 calc R
C2 C 0.1722(4) 0.2835(2) 0.9721(2) 0.0370(10) Uani 1 1 d .
C3 C 0.0862(4) 0.2341(2) 1.0003(3) 0.0426(11) Uani 1 1 d .
C4 C -0.0052(5) 0.2623(3) 1.0371(3) 0.0570(13) Uani 1 1 d .
H4 H -0.0610 0.2285 1.0545 0.068 Uiso 1 1 calc R
C5 C -0.0158(5) 0.3413(3) 1.0487(3) 0.0677(15) Uani 1 1 d .
H5 H -0.0771 0.3603 1.0749 0.081 Uiso 1 1 calc R
C6 C 0.0643(5) 0.3904(3) 1.0216(3) 0.0586(14) Uani 1 1 d .
H6 H 0.0570 0.4432 1.0293 0.070 Uiso 1 1 calc R
C7 C 0.1582(4) 0.3631(2) 0.9820(3) 0.0397(10) Uani 1 1 d .
C8 C 0.2318(4) 0.4188(2) 0.9495(3) 0.0450(11) Uani 1 1 d .
H8 H 0.2106 0.4702 0.9552 0.054 Uiso 1 1 calc R
C9 C 0.3662(5) 0.4767(3) 0.8781(3) 0.0632(15) Uani 1 1 d .
H9A H 0.3665 0.5196 0.9156 0.076 Uiso 1 1 calc R
H9B H 0.3033 0.4885 0.8258 0.076 Uiso 1 1 calc R
C10 C 0.4979(4) 0.4699(2) 0.8632(3) 0.0430(11) Uani 1 1 d .
C11 C 0.5609(5) 0.5349(3) 0.8463(3) 0.0552(13) Uani 1 1 d .
H11 H 0.5226 0.5833 0.8458 0.066 Uiso 1 1 calc R
C12 C 0.6803(6) 0.5274(3) 0.8302(3) 0.0634(15) Uani 1 1 d .
H12 H 0.7248 0.5706 0.8188 0.076 Uiso 1 1 calc R
C13 C 0.7340(5) 0.4553(3) 0.8311(3) 0.0564(13) Uani 1 1 d .
H13 H 0.8155 0.4491 0.8204 0.068 Uiso 1 1 calc R
C14 C 0.6663(5) 0.3921(3) 0.8479(3) 0.0464(12) Uani 1 1 d .
C15 C 0.7236(5) 0.3143(3) 0.8487(4) 0.0729(17) Uani 1 1 d .
H15A H 0.7459 0.3060 0.7963 0.087 Uiso 1 1 calc R
H15B H 0.8041 0.3119 0.8928 0.087 Uiso 1 1 calc R
C16 C 0.6790(4) 0.1848(3) 0.8481(3) 0.0450(11) Uani 1 1 d .
H16 H 0.7556 0.1842 0.8306 0.054 Uiso 1 1 calc R
C17 C 0.6233(4) 0.1105(2) 0.8573(3) 0.0403(10) Uani 1 1 d .
C18 C 0.7007(5) 0.0455(3) 0.8521(3) 0.0598(14) Uani 1 1 d .
H18 H 0.7817 0.0520 0.8409 0.072 Uiso 1 1 calc R
C19 C 0.6576(5) -0.0267(3) 0.8633(4) 0.0684(16) Uani 1 1 d .
H19 H 0.7099 -0.0692 0.8605 0.082 Uiso 1 1 calc R
C20 C 0.5367(5) -0.0371(3) 0.8789(3) 0.0602(14) Uani 1 1 d .
H20 H 0.5080 -0.0865 0.8870 0.072 Uiso 1 1 calc R
C21 C 0.4592(4) 0.0253(2) 0.8825(3) 0.0406(11) Uani 1 1 d .
C22 C 0.4998(4) 0.1021(2) 0.8720(2) 0.0361(10) Uani 1 1 d .
C23 C 0.2927(5) -0.0551(3) 0.9109(3) 0.0651(15) Uani 1 1 d .
H23A H 0.2958 -0.0883 0.8653 0.098 Uiso 1 1 calc R
H23B H 0.2045 -0.0522 0.9160 0.098 Uiso 1 1 calc R
H23C H 0.3485 -0.0753 0.9614 0.098 Uiso 1 1 calc R
C24 C 0.3419(6) 0.2551(3) 0.6974(3) 0.0707(16) Uani 1 1 d .
H24A H 0.3602 0.2910 0.6579 0.106 Uiso 1 1 calc R
H24B H 0.2631 0.2274 0.6723 0.106 Uiso 1 1 calc R
H24C H 0.4133 0.2195 0.7141 0.106 Uiso 1 1 calc R
C25 C 0.0036(6) 0.3155(4) 0.7474(4) 0.090(2) Uani 1 1 d .
H25A H 0.0053 0.3224 0.8049 0.135 Uiso 1 1 calc R
H25B H 0.0234 0.2628 0.7379 0.135 Uiso 1 1 calc R
H25C H -0.0818 0.3282 0.7132 0.135 Uiso 1 1 calc R
N1 N 0.3230(3) 0.40672(19) 0.9137(2) 0.0419(9) Uani 1 1 d .
N2 N 0.5496(3) 0.3986(2) 0.8642(2) 0.0404(9) Uani 1 1 d .
N3 N 0.6365(3) 0.2516(2) 0.8610(2) 0.0433(9) Uani 1 1 d .
N4 N 0.6017(5) 0.2812(3) 1.0720(3) 0.0633(11) Uani 1 1 d U
N5 N 0.0154(4) 0.0501(3) 0.7604(3) 0.0629(12) Uani 1 1 d .
O1 O 0.1044(3) 0.15757(18) 0.9864(2) 0.0590(9) Uani 1 1 d .
O2 O 0.2594(3) 0.25389(16) 0.93716(19) 0.0445(7) Uani 1 1 d .
O3 O 0.4224(3) 0.16024(15) 0.87524(18) 0.0422(7) Uani 1 1 d .
O4 O 0.3362(3) 0.02012(16) 0.8960(2) 0.0527(8) Uani 1 1 d .
O5 O 0.5502(5) 0.2228(2) 1.0354(3) 0.0986(14) Uani 1 1 d U
O6 O 0.5757(4) 0.3401(2) 1.0295(2) 0.0900(13) Uani 1 1 d U
O7 O 0.6679(5) 0.2803(2) 1.1428(3) 0.1050(15) Uani 1 1 d U
O8 O 0.0768(4) 0.1066(3) 0.7475(3) 0.0983(14) Uani 1 1 d U
O9 O 0.0200(4) 0.0341(3) 0.8318(3) 0.1020(14) Uani 1 1 d U
O10 O -0.0443(4) 0.0077(3) 0.7044(3) 0.1041(15) Uani 1 1 d U
O11 O 0.3259(3) 0.29582(17) 0.76800(19) 0.0451(8) Uani 1 1 d D
O12 O 0.0974(3) 0.3642(2) 0.7269(2) 0.0694(10) Uani 1 1 d .
H12A H 0.0805 0.4092 0.7350 0.104 Uiso 1 1 calc R
H10 H 0.259(3) 0.321(2) 0.759(3) 0.055(15) Uiso 1 1 d D

loop_
_atom_site_aniso_label
_atom_site_aniso_U_11
_atom_site_aniso_U_22
_atom_site_aniso_U_33
_atom_site_aniso_U_23
_atom_site_aniso_U_13
_atom_site_aniso_U_12
Yb1 0.03562(11) 0.02596(10) 0.04322(12) 0.00104(8) 0.01230(8) -0.00085(9)
Na1 0.0460(10) 0.0392(10) 0.0747(13) -0.0114(9) 0.0242(9) -0.0088(8)
C1 0.078(4) 0.062(4) 0.093(4) 0.003(3) 0.044(3) -0.030(3)
C2 0.032(2) 0.045(3) 0.033(2) 0.000(2) 0.0072(18) 0.004(2)
C3 0.044(3) 0.043(3) 0.043(3) 0.001(2) 0.015(2) -0.002(2)
C4 0.056(3) 0.061(3) 0.062(3) 0.003(3) 0.029(3) -0.001(3)
C5 0.060(3) 0.080(4) 0.075(4) -0.002(3) 0.041(3) 0.016(3)
C6 0.061(3) 0.052(3) 0.067(4) -0.004(3) 0.024(3) 0.014(3)
C7 0.042(2) 0.035(2) 0.042(3) -0.001(2) 0.011(2) 0.008(2)
C8 0.049(3) 0.032(2) 0.050(3) -0.005(2) 0.006(2) 0.007(2)
C9 0.066(4) 0.035(3) 0.097(4) 0.013(3) 0.037(3) 0.002(3)
C10 0.049(3) 0.036(3) 0.043(3) 0.004(2) 0.010(2) -0.007(2)
C11 0.071(4) 0.035(3) 0.062(3) 0.003(2) 0.022(3) -0.012(3)
C12 0.078(4) 0.044(3) 0.069(4) 0.008(3) 0.020(3) -0.024(3)
C13 0.050(3) 0.050(3) 0.071(4) 0.005(3) 0.021(3) -0.015(3)
C14 0.047(3) 0.040(3) 0.050(3) 0.004(2) 0.008(2) -0.011(2)
C15 0.053(3) 0.046(3) 0.128(5) 0.012(3) 0.038(3) -0.008(3)
C16 0.033(2) 0.051(3) 0.054(3) -0.001(2) 0.015(2) 0.004(2)
C17 0.037(2) 0.034(2) 0.051(3) -0.005(2) 0.015(2) 0.005(2)
C18 0.046(3) 0.054(3) 0.083(4) -0.013(3) 0.022(3) 0.006(3)
C19 0.056(3) 0.042(3) 0.109(5) -0.014(3) 0.024(3) 0.017(3)
C20 0.063(4) 0.035(3) 0.078(4) -0.001(2) 0.011(3) 0.005(3)
C21 0.042(3) 0.032(2) 0.045(3) -0.0012(19) 0.006(2) 0.003(2)
C22 0.043(3) 0.028(2) 0.034(2) -0.0041(18) 0.005(2) 0.004(2)
C23 0.070(4) 0.041(3) 0.088(4) 0.007(3) 0.027(3) -0.011(3)
C24 0.083(4) 0.070(3) 0.055(3) -0.011(3) 0.011(3) 0.021(3)
C25 0.072(4) 0.115(5) 0.084(5) 0.015(4) 0.024(4) 0.014(4)
N1 0.041(2) 0.030(2) 0.056(2) 0.0014(17) 0.0136(19) 0.0002(17)
N2 0.040(2) 0.035(2) 0.045(2) 0.0049(16) 0.0096(17) -0.0057(17)
N3 0.034(2) 0.036(2) 0.063(3) 0.0028(19) 0.0193(19) -0.0030(17)
N4 0.082(3) 0.055(3) 0.044(2) 0.006(2) 0.000(2) -0.004(2)
N5 0.052(3) 0.070(3) 0.069(3) -0.002(3) 0.019(3) -0.009(2)
O1 0.067(2) 0.045(2) 0.078(2) 0.0005(17) 0.0429(19) -0.0113(17)
O2 0.0480(18) 0.0307(15) 0.064(2) -0.0043(15) 0.0310(16) -0.0002(14)
O3 0.0402(17) 0.0273(16) 0.064(2) -0.0034(13) 0.0231(15) -0.0001(13)
O4 0.055(2) 0.0309(17) 0.075(2) 0.0044(15) 0.0219(18) -0.0047(15)
O5 0.138(4) 0.061(2) 0.073(3) 0.017(2) -0.015(2) -0.010(2)
O6 0.131(3) 0.054(2) 0.064(2) 0.0017(19) -0.013(2) -0.010(2)
O7 0.119(3) 0.117(4) 0.057(3) 0.009(2) -0.018(2) -0.005(3)
O8 0.103(3) 0.093(3) 0.090(3) 0.014(2) 0.009(2) -0.039(3)
O9 0.091(3) 0.126(3) 0.092(3) 0.009(3) 0.029(3) -0.030(3)
O10 0.100(3) 0.106(3) 0.097(3) -0.027(3) 0.009(3) -0.043(3)
O11 0.0416(18) 0.0473(19) 0.0456(19) -0.0024(15) 0.0094(15) 0.0126(16)
O12 0.055(2) 0.075(3) 0.079(3) 0.002(2) 0.019(2) 0.021(2)

loop_
_atom_type_symbol
_atom_type_description
_atom_type_scat_dispersion_real
_atom_type_scat_dispersion_imag
_atom_type_scat_source
C C 0.0033 0.0016 'International Tables Vol C Tables 4.2.6.8 and 6.1.1.4'
H H 0.0000 0.0000 'International Tables Vol C Tables 4.2.6.8 and 6.1.1.4'
N N 0.0061 0.0033 'International Tables Vol C Tables 4.2.6.8 and 6.1.1.4'
O O 0.0106 0.0060 'International Tables Vol C Tables 4.2.6.8 and 6.1.1.4'
Na Na 0.0362 0.0249 'International Tables Vol C Tables 4.2.6.8 and 6.1.1.4'
Yb Yb -0.3850 5.5486 'International Tables Vol C Tables 4.2.6.8 and 6.1.1.4'

loop_
_geom_angle_atom_site_label_1
_geom_angle_atom_site_label_2
_geom_angle_atom_site_label_3
_geom_angle
O2 Yb1 O3 77.49(10)
O2 Yb1 O11 89.52(11)
O3 Yb1 O11 82.19(11)
O2 Yb1 O6 104.66(14)
O3 Yb1 O6 125.61(12)
O11 Yb1 O6 150.60(12)
O2 Yb1 O5 85.34(15)
O3 Yb1 O5 76.16(13)
O11 Yb1 O5 158.34(13)
O6 Yb1 O5 50.53(13)
O2 Yb1 N3 151.79(12)
O3 Yb1 N3 74.46(11)
O11 Yb1 N3 89.53(12)
O6 Yb1 N3 89.49(14)
O5 Yb1 N3 85.23(16)
O2 Yb1 N2 140.07(11)
O3 Yb1 N2 137.49(11)
O11 Yb1 N2 79.91(11)
O6 Yb1 N2 72.68(13)
O5 Yb1 N2 116.86(14)
N3 Yb1 N2 67.19(12)
O2 Yb1 N1 73.17(11)
O3 Yb1 N1 146.12(11)
O11 Yb1 N1 81.00(11)
O6 Yb1 N1 78.80(13)
O5 Yb1 N1 117.27(14)
N3 Yb1 N1 134.34(12)
N2 Yb1 N1 67.19(12)
O4 Na1 O2 131.53(14)
O4 Na1 O3 69.61(11)
O2 Na1 O3 72.56(11)
O4 Na1 O1 118.18(14)
O2 Na1 O1 68.35(11)
O3 Na1 O1 130.56(14)
O4 Na1 O8 97.49(15)
O2 Na1 O8 123.27(15)
O3 Na1 O8 109.41(15)
O1 Na1 O8 116.89(16)
O4 Na1 O9 82.77(14)
O2 Na1 O9 142.82(15)
O3 Na1 O9 143.22(14)
O1 Na1 O9 83.57(14)
O8 Na1 O9 49.43(14)
O1 C1 H1A 109.5
O1 C1 H1B 109.5
H1A C1 H1B 109.5
O1 C1 H1C 109.5
H1A C1 H1C 109.5
H1B C1 H1C 109.5
O2 C2 C7 122.9(4)
O2 C2 C3 119.7(4)
C7 C2 C3 117.4(4)
C4 C3 O1 124.8(4)
C4 C3 C2 121.7(4)
O1 C3 C2 113.6(4)
C3 C4 C5 120.5(5)
C3 C4 H4 119.8
C5 C4 H4 119.8
C6 C5 C4 119.4(5)
C6 C5 H5 120.3
C4 C5 H5 120.3
C5 C6 C7 121.4(5)
C5 C6 H6 119.3
C7 C6 H6 119.3
C2 C7 C6 119.6(4)
C2 C7 C8 122.3(4)
C6 C7 C8 118.0(4)
N1 C8 C7 128.1(4)
N1 C8 H8 115.9
C7 C8 H8 115.9
N1 C9 C10 113.8(4)
N1 C9 H9A 108.8
C10 C9 H9A 108.8
N1 C9 H9B 108.8
C10 C9 H9B 108.8
H9A C9 H9B 107.7
N2 C10 C11 122.5(4)
N2 C10 C9 117.8(4)
C11 C10 C9 119.6(4)
C12 C11 C10 118.9(5)
C12 C11 H11 120.5
C10 C11 H11 120.5
C11 C12 C13 119.2(5)
C11 C12 H12 120.4
C13 C12 H12 120.4
C12 C13 C14 119.4(5)
C12 C13 H13 120.3
C14 C13 H13 120.3
N2 C14 C13 122.2(4)
N2 C14 C15 118.2(4)
C13 C14 C15 119.6(4)
N3 C15 C14 113.9(4)
N3 C15 H15A 108.8
C14 C15 H15A 108.8
N3 C15 H15B 108.8
C14 C15 H15B 108.8
H15A C15 H15B 107.7
N3 C16 C17 128.3(4)
N3 C16 H16 115.8
C17 C16 H16 115.8
C22 C17 C18 120.7(4)
C22 C17 C16 122.6(4)
C18 C17 C16 116.7(4)
C19 C18 C17 120.5(5)
C19 C18 H18 119.8
C17 C18 H18 119.8
C18 C19 C20 120.3(5)
C18 C19 H19 119.8
C20 C19 H19 119.8
C21 C20 C19 119.9(5)
C21 C20 H20 120.0
C19 C20 H20 120.0
C20 C21 O4 123.8(4)
C20 C21 C22 122.1(4)
O4 C21 C22 114.1(4)
O3 C22 C17 123.3(4)
O3 C22 C21 120.2(4)
C17 C22 C21 116.4(4)
O4 C23 H23A 109.5
O4 C23 H23B 109.5
H23A C23 H23B 109.5
O4 C23 H23C 109.5
H23A C23 H23C 109.5
H23B C23 H23C 109.5
O11 C24 H24A 109.5
O11 C24 H24B 109.5
H24A C24 H24B 109.5
O11 C24 H24C 109.5
H24A C24 H24C 109.5
H24B C24 H24C 109.5
O12 C25 H25A 109.5
O12 C25 H25B 109.5
H25A C25 H25B 109.5
O12 C25 H25C 109.5
H25A C25 H25C 109.5
H25B C25 H25C 109.5
C8 N1 C9 113.8(4)
C8 N1 Yb1 128.3(3)
C9 N1 Yb1 117.8(3)
C14 N2 C10 117.8(4)
C14 N2 Yb1 120.8(3)
C10 N2 Yb1 121.2(3)
C16 N3 C15 112.6(4)
C16 N3 Yb1 128.9(3)
C15 N3 Yb1 118.5(3)
O7 N4 O6 124.0(5)
O7 N4 O5 122.9(5)
O6 N4 O5 113.2(4)
O9 N5 O10 119.4(5)
O9 N5 O8 117.8(5)
O10 N5 O8 122.6(5)
C3 O1 C1 117.5(4)
C3 O1 Na1 115.7(3)
C1 O1 Na1 123.1(3)
C2 O2 Yb1 140.4(3)
C2 O2 Na1 114.8(3)
Yb1 O2 Na1 104.60(12)
C22 O3 Yb1 137.9(3)
C22 O3 Na1 116.9(2)
Yb1 O3 Na1 103.35(11)
C21 O4 C23 116.7(3)
C21 O4 Na1 118.3(2)
C23 O4 Na1 124.9(3)
N4 O5 Yb1 97.1(3)
N4 O6 Yb1 99.2(3)
N5 O8 Na1 100.9(3)
N5 O9 Na1 90.3(3)
C24 O11 Yb1 129.6(3)
C24 O11 H10 113(3)
Yb1 O11 H10 116(3)
C25 O12 H12A 109.5

loop_
_geom_bond_atom_site_label_1
_geom_bond_atom_site_label_2
_geom_bond_distance
Yb1 O2 2.185(3)
Yb1 O3 2.217(3)
Yb1 O11 2.298(3)
Yb1 O6 2.389(4)
Yb1 O5 2.431(4)
Yb1 N3 2.440(4)
Yb1 N2 2.466(3)
Yb1 N1 2.473(3)
Na1 O4 2.309(3)
Na1 O2 2.324(3)
Na1 O3 2.332(3)
Na1 O1 2.334(4)
Na1 O8 2.370(4)
Na1 O9 2.592(5)
C1 O1 1.425(5)
C1 H1A 0.9600
C1 H1B 0.9600
C1 H1C 0.9600
C2 O2 1.315(5)
C2 C7 1.403(5)
C2 C3 1.415(6)
C3 C4 1.361(6)
C3 O1 1.370(5)
C4 C5 1.393(7)
C4 H4 0.9300
C5 C6 1.358(7)
C5 H5 0.9300
C6 C7 1.408(6)
C6 H6 0.9300
C7 C8 1.431(6)
C8 N1 1.274(5)
C8 H8 0.9300
C9 N1 1.474(5)
C9 C10 1.482(6)
C9 H9A 0.9700
C9 H9B 0.9700
C10 N2 1.350(5)
C10 C11 1.376(6)
C11 C12 1.364(7)
C11 H11 0.9300
C12 C13 1.372(7)
C12 H12 0.9300
C13 C14 1.376(6)
C13 H13 0.9300
C14 N2 1.335(5)
C14 C15 1.479(7)
C15 N3 1.474(6)
C15 H15A 0.9700
C15 H15B 0.9700
C16 N3 1.280(5)
C16 C17 1.441(6)
C16 H16 0.9300
C17 C22 1.397(6)
C17 C18 1.409(6)
C18 C19 1.362(7)
C18 H18 0.9300
C19 C20 1.381(7)
C19 H19 0.9300
C20 C21 1.369(6)
C20 H20 0.9300
C21 O4 1.379(5)
C21 C22 1.423(6)
C22 O3 1.309(5)
C23 O4 1.426(5)
C23 H23A 0.9600
C23 H23B 0.9600
C23 H23C 0.9600
C24 O11 1.418(5)
C24 H24A 0.9600
C24 H24B 0.9600
C24 H24C 0.9600
C25 O12 1.409(7)
C25 H25A 0.9600
C25 H25B 0.9600
C25 H25C 0.9600
N4 O7 1.204(5)
N4 O6 1.232(5)
N4 O5 1.233(5)
N5 O9 1.209(5)
N5 O10 1.225(5)
N5 O8 1.225(5)
O11 H10 0.819(19)
O12 H12A 0.8200

loop_
_geom_torsion_atom_site_label_1
_geom_torsion_atom_site_label_2
_geom_torsion_atom_site_label_3
_geom_torsion_atom_site_label_4
_geom_torsion
O2 C2 C3 C4 179.7(4)
C7 C2 C3 C4 -1.1(6)
O2 C2 C3 O1 -0.7(6)
C7 C2 C3 O1 178.4(4)
O1 C3 C4 C5 179.8(5)
C2 C3 C4 C5 -0.7(7)
C3 C4 C5 C6 1.3(8)
C4 C5 C6 C7 -0.1(8)
O2 C2 C7 C6 -178.6(4)
C3 C2 C7 C6 2.3(6)
O2 C2 C7 C8 4.5(6)
C3 C2 C7 C8 -174.6(4)
C5 C6 C7 C2 -1.7(7)
C5 C6 C7 C8 175.3(5)
C2 C7 C8 N1 -5.1(7)
C6 C7 C8 N1 178.0(4)
N1 C9 C10 N2 15.2(6)
N1 C9 C10 C11 -166.9(4)
N2 C10 C11 C12 -0.2(7)
C9 C10 C11 C12 -178.1(5)
C10 C11 C12 C13 0.2(7)
C11 C12 C13 C14 0.1(8)
C12 C13 C14 N2 -0.5(7)
C12 C13 C14 C15 179.8(5)
N2 C14 C15 N3 4.8(7)
C13 C14 C15 N3 -175.5(4)
N3 C16 C17 C22 9.0(7)
N3 C16 C17 C18 -170.0(4)
C22 C17 C18 C19 -1.6(7)
C16 C17 C18 C19 177.4(5)
C17 C18 C19 C20 0.8(8)
C18 C19 C20 C21 0.5(8)
C19 C20 C21 O4 178.6(5)
C19 C20 C21 C22 -1.1(7)
C18 C17 C22 O3 -178.2(4)
C16 C17 C22 O3 2.9(7)
C18 C17 C22 C21 1.0(6)
C16 C17 C22 C21 -178.0(4)
C20 C21 C22 O3 179.6(4)
O4 C21 C22 O3 -0.2(6)
C20 C21 C22 C17 0.3(6)
O4 C21 C22 C17 -179.4(4)
C7 C8 N1 C9 172.4(4)
C7 C8 N1 Yb1 -11.6(7)
C10 C9 N1 C8 159.9(4)
C10 C9 N1 Yb1 -16.6(5)
O2 Yb1 N1 C8 18.8(4)
O3 Yb1 N1 C8 49.9(5)
O11 Yb1 N1 C8 111.1(4)
O6 Yb1 N1 C8 -90.4(4)
O5 Yb1 N1 C8 -56.6(4)
N3 Yb1 N1 C8 -168.5(3)
N2 Yb1 N1 C8 -166.2(4)
O2 Yb1 N1 C9 -165.3(3)
O3 Yb1 N1 C9 -134.2(3)
O11 Yb1 N1 C9 -73.0(3)
O6 Yb1 N1 C9 85.5(3)
O5 Yb1 N1 C9 119.3(3)
N3 Yb1 N1 C9 7.4(4)
N2 Yb1 N1 C9 9.7(3)
C13 C14 N2 C10 0.5(6)
C15 C14 N2 C10 -179.8(4)
C13 C14 N2 Yb1 -175.0(3)
C15 C14 N2 Yb1 4.7(6)
C11 C10 N2 C14 -0.1(6)
C9 C10 N2 C14 177.7(4)
C11 C10 N2 Yb1 175.3(3)
C9 C10 N2 Yb1 -6.8(5)
O2 Yb1 N2 C14 -178.8(3)
O3 Yb1 N2 C14 -35.3(4)
O11 Yb1 N2 C14 -101.8(3)
O6 Yb1 N2 C14 88.9(3)
O5 Yb1 N2 C14 63.6(4)
N3 Yb1 N2 C14 -8.1(3)
N1 Yb1 N2 C14 173.8(4)
O2 Yb1 N2 C10 5.9(4)
O3 Yb1 N2 C10 149.4(3)
O11 Yb1 N2 C10 82.9(3)
O6 Yb1 N2 C10 -86.4(3)
O5 Yb1 N2 C10 -111.7(3)
N3 Yb1 N2 C10 176.6(3)
N1 Yb1 N2 C10 -1.6(3)
C17 C16 N3 C15 177.3(5)
C17 C16 N3 Yb1 -1.0(7)
C14 C15 N3 C16 169.4(4)
C14 C15 N3 Yb1 -12.1(6)
O2 Yb1 N3 C16 -4.1(5)
O3 Yb1 N3 C16 -10.2(4)
O11 Yb1 N3 C16 -92.2(4)
O6 Yb1 N3 C16 117.2(4)
O5 Yb1 N3 C16 66.7(4)
N2 Yb1 N3 C16 -171.5(4)
N1 Yb1 N3 C16 -169.1(3)
O2 Yb1 N3 C15 177.7(3)
O3 Yb1 N3 C15 171.6(4)
O11 Yb1 N3 C15 89.6(3)
O6 Yb1 N3 C15 -61.0(4)
O5 Yb1 N3 C15 -111.5(4)
N2 Yb1 N3 C15 10.3(3)
N1 Yb1 N3 C15 12.7(4)
C4 C3 O1 C1 -0.4(7)
C2 C3 O1 C1 -179.9(4)
C4 C3 O1 Na1 158.7(4)
C2 C3 O1 Na1 -20.8(5)
O4 Na1 O1 C3 149.8(3)
O2 Na1 O1 C3 23.1(3)
O3 Na1 O1 C3 63.3(4)
O8 Na1 O1 C3 -94.3(3)
O9 Na1 O1 C3 -132.0(3)
O4 Na1 O1 C1 -52.4(4)
O2 Na1 O1 C1 -179.1(4)
O3 Na1 O1 C1 -138.9(4)
O8 Na1 O1 C1 63.5(4)
O9 Na1 O1 C1 25.8(4)
C7 C2 O2 Yb1 18.3(7)
C3 C2 O2 Yb1 -162.7(3)
C7 C2 O2 Na1 -157.3(3)
C3 C2 O2 Na1 21.8(5)
O3 Yb1 O2 C2 173.1(4)
O11 Yb1 O2 C2 -104.8(4)
O6 Yb1 O2 C2 49.2(4)
O5 Yb1 O2 C2 96.3(4)
N3 Yb1 O2 C2 167.1(4)
N2 Yb1 O2 C2 -31.2(5)
N1 Yb1 O2 C2 -24.0(4)
O3 Yb1 O2 Na1 -11.07(12)
O11 Yb1 O2 Na1 71.04(13)
O6 Yb1 O2 Na1 -135.02(14)
O5 Yb1 O2 Na1 -87.90(15)
N3 Yb1 O2 Na1 -17.1(3)
N2 Yb1 O2 Na1 144.59(14)
N1 Yb1 O2 Na1 151.78(16)
O4 Na1 O2 C2 -132.2(3)
O3 Na1 O2 C2 -172.2(3)
O1 Na1 O2 C2 -23.1(3)
O8 Na1 O2 C2 85.7(3)
O9 Na1 O2 C2 20.7(4)
O4 Na1 O2 Yb1 50.8(2)
O3 Na1 O2 Yb1 10.77(12)
O1 Na1 O2 Yb1 159.86(16)
O8 Na1 O2 Yb1 -91.39(19)
O9 Na1 O2 Yb1 -156.4(2)
C17 C22 O3 Yb1 -26.3(6)
C21 C22 O3 Yb1 154.5(3)
C17 C22 O3 Na1 172.2(3)
C21 C22 O3 Na1 -7.0(5)
O2 Yb1 O3 C22 -152.1(4)
O11 Yb1 O3 C22 116.6(4)
O6 Yb1 O3 C22 -52.9(4)
O5 Yb1 O3 C22 -63.9(4)
N3 Yb1 O3 C22 24.9(4)
N2 Yb1 O3 C22 50.9(4)
N1 Yb1 O3 C22 177.4(3)
O2 Yb1 O3 Na1 10.97(12)
O11 Yb1 O3 Na1 -80.27(13)
O6 Yb1 O3 Na1 110.18(17)
O5 Yb1 O3 Na1 99.20(17)
N3 Yb1 O3 Na1 -171.97(15)
N2 Yb1 O3 Na1 -145.98(13)
N1 Yb1 O3 Na1 -19.4(3)
O4 Na1 O3 C22 7.7(3)
O2 Na1 O3 C22 156.8(3)
O1 Na1 O3 C22 117.9(3)
O8 Na1 O3 C22 -83.2(3)
O9 Na1 O3 C22 -36.1(4)
O4 Na1 O3 Yb1 -159.67(15)
O2 Na1 O3 Yb1 -10.55(12)
O1 Na1 O3 Yb1 -49.5(2)
O8 Na1 O3 Yb1 109.39(16)
O9 Na1 O3 Yb1 156.5(2)
C20 C21 O4 C23 3.1(6)
C22 C21 O4 C23 -177.2(4)
C20 C21 O4 Na1 -172.3(4)
C22 C21 O4 Na1 7.5(5)
O2 Na1 O4 C21 -48.8(4)
O3 Na1 O4 C21 -8.0(3)
O1 Na1 O4 C21 -134.0(3)
O8 Na1 O4 C21 100.0(3)
O9 Na1 O4 C21 147.3(3)
O2 Na1 O4 C23 136.2(3)
O3 Na1 O4 C23 177.1(4)
O1 Na1 O4 C23 51.1(4)
O8 Na1 O4 C23 -74.9(4)
O9 Na1 O4 C23 -27.6(4)
O7 N4 O5 Yb1 178.7(5)
O6 N4 O5 Yb1 0.4(6)
O2 Yb1 O5 N4 -113.6(4)
O3 Yb1 O5 N4 168.2(4)
O11 Yb1 O5 N4 169.6(3)
O6 Yb1 O5 N4 -0.3(3)
N3 Yb1 O5 N4 93.0(4)
N2 Yb1 O5 N4 31.6(4)
N1 Yb1 O5 N4 -45.2(4)
O7 N4 O6 Yb1 -178.7(5)
O5 N4 O6 Yb1 -0.4(6)
O2 Yb1 O6 N4 71.3(4)
O3 Yb1 O6 N4 -13.6(4)
O11 Yb1 O6 N4 -172.1(3)
O5 Yb1 O6 N4 0.3(4)
N3 Yb1 O6 N4 -84.0(4)
N2 Yb1 O6 N4 -150.2(4)
N1 Yb1 O6 N4 140.4(4)
O9 N5 O8 Na1 13.4(6)
O10 N5 O8 Na1 -163.1(5)
O4 Na1 O8 N5 66.5(4)
O2 Na1 O8 N5 -141.1(3)
O3 Na1 O8 N5 137.5(3)
O1 Na1 O8 N5 -60.4(4)
O9 Na1 O8 N5 -7.2(3)
O10 N5 O9 Na1 164.6(5)
O8 N5 O9 Na1 -12.0(5)
O4 Na1 O9 N5 -99.2(3)
O2 Na1 O9 N5 101.0(4)
O3 Na1 O9 N5 -58.3(4)
O1 Na1 O9 N5 141.3(3)
O8 Na1 O9 N5 7.2(3)
O2 Yb1 O11 C24 -120.0(4)
O3 Yb1 O11 C24 -42.5(4)
O6 Yb1 O11 C24 120.0(5)
O5 Yb1 O11 C24 -43.9(6)
N3 Yb1 O11 C24 31.9(4)
N2 Yb1 O11 C24 98.8(4)
N1 Yb1 O11 C24 167.0(4)
